data_2003288
loop_
_publ_author_name
'Miyake, M.'
'Haramoto, Y.'

_publ_section_title
;
 2-(<i>p</i>-Ethoxyphenyl)-5-hexyl-1,3-dithiane, C~18~H~28~OS~2~
;
_journal_issue 3
_journal_name_full 'Acta Crystallographica Section C'
_journal_page_first 475
_journal_page_last 477
_journal_paper_doi 10.1107/S0108270194007584
_journal_volume 51
_journal_year 1995
_chemical_compound_source synthesis
_chemical_formula_sum 'C18 H28 O S2'
_chemical_formula_weight 324.54
_space_group_IT_number 14
_symmetry_cell_setting monoclinic
_symmetry_space_group_name_Hall '-P 2ybc'
_symmetry_space_group_name_H-M 'P 1 21/c 1'
_atom_type_scat_source IntTabIV
_cell_angle_alpha 90
_cell_angle_beta 98.12(1)
_cell_angle_gamma 90
_cell_formula_units_Z 4
_cell_length_a 14.539(3)
_cell_length_b 5.492(2)
_cell_length_c 23.452(2)
_cell_measurement_reflns_used 25
_cell_measurement_temperature 296
_cell_measurement_theta_max 16.4
_cell_measurement_theta_min 15.0
_cell_volume 1853.8(8)
_diffrn_measurement_device 'Rigaku AFC-5R'
_diffrn_measurement_method \w-2\q
_diffrn_radiation_type MoK\a
_diffrn_radiation_wavelength 0.71069
_diffrn_reflns_av_R_equivalents 0.032
_diffrn_reflns_limit_h_max 18
_diffrn_reflns_limit_h_min 0
_diffrn_reflns_limit_k_max 7
_diffrn_reflns_limit_k_min 0
_diffrn_reflns_limit_l_max 30
_diffrn_reflns_limit_l_min -30
_diffrn_reflns_number 4876
_diffrn_reflns_theta_max 27.5
_diffrn_standards_decay_% 3
_diffrn_standards_interval_count 150
_diffrn_standards_number 3
_exptl_absorpt_coefficient_mu 0.273
_exptl_absorpt_correction_type none
_exptl_crystal_colour colourless
_exptl_crystal_density_diffrn 1.163
_exptl_crystal_description rectangular
_exptl_crystal_size_max 0.3
_exptl_crystal_size_mid 0.2
_exptl_crystal_size_min 0.15
_refine_diff_density_max 0.18
_refine_diff_density_min -0.17
_refine_ls_extinction_coef 0.1165E-5
_refine_ls_extinction_method 'Zachariasen (1967)'
_refine_ls_goodness_of_fit_obs 1.30
_refine_ls_number_parameters 303
_refine_ls_number_reflns 1998
_refine_ls_R_factor_obs 0.044
_refine_ls_shift/esd_max 0.31
_refine_ls_structure_factor_coef F
_refine_ls_weighting_details 'w = 4F~o~^2^/\s^2^(F~o~^2^)'
_refine_ls_weighting_scheme calc
_refine_ls_wR_factor_obs 0.047
_reflns_number_observed 1998
_reflns_number_total 4698
_reflns_observed_criterion I>3\s(I)
_cod_data_source_file oh1059.cif
_cod_data_source_block oh1059a
_cod_depositor_comments
;
The following automatic conversions were performed:

'_refine_ls_weighting_scheme' value '4F~o~^2^/\s^2^(F~o~^2^)' was
changed to 'calc'. New tag '_refine_ls_weighting_details' was
created. The value of the new tag was set to 'w =
4F~o~^2^/\s^2^(F~o~^2^)'.

Automatic conversion script
Id: cif_fix_values 3143 2015-03-26 13:38:13Z robertas 
;
_cod_original_cell_volume 1853.8(9)
_cod_original_sg_symbol_H-M 'P 21/c'
_cod_database_code 2003288

loop_
_symmetry_equiv_pos_as_xyz
x,y,z
x,1/2-y,1/2+z
-x,-y,-z
-x,1/2+y,1/2-z

loop_
_atom_site_label
_atom_site_fract_x
_atom_site_fract_y
_atom_site_fract_z
_atom_site_B_iso_or_equiv
S(1) .60188(6) .2083(2) .77467(4) 4.55(4)
S(2) .72092(6) -.0318(2) .87412(4) 5.22(5)
O(1) .9516(2) -.1215(5) .6534(1) 5.5(1)
C(1) 1.0677(4) .005(2) .5999(2) 7.5(3)
C(2) 1.0170(3) .070(1) .6491(2) 5.4(2)
C(3) .8884(2) -.0947(7) .6911(1) 4.1(2)
C(4) .8218(3) -.2745(8) .6891(2) 4.8(2)
C(5) .7539(2) -.2626(7) .7245(2) 4.3(2)
C(6) .7506(2) -.0718(6) .7624(1) 3.8(1)
C(7) .8192(3) .1040(7) .7645(2) 4.8(2)
C(8) .8881(2) .0943(8) .7289(2) 4.7(2)
C(9) .6736(2) -.0514(7) .7988(1) 4.1(2)
C(10) .5162(2) .1966(9) .8233(2) 4.4(2)
C(11) .5537(2) .2103(7) .8869(1) 3.8(1)
C(12) .6149(3) -.0064(8) .9060(2) 4.8(2)
C(13) .4736(3) .2245(8) .9229(2) 4.6(2)
C(14) .4150(3) .4529(7) .9154(2) 4.6(2)
C(15) .3349(3) .4554(7) .9507(2) 4.7(2)
C(16) .2756(3) .6803(7) .9439(2) 4.6(2)
C(17) .1956(3) .6782(8) .9793(2) 5.2(2)
C(18) .1416(4) .910(1) .9767(2) 6.2(2)
H(1) 1.105(3) -.144(9) .608(2) 9(2)
H(2) 1.024(3) -.025(8) .562(2) 9(1)
H(3) 1.105(3) .120(8) .593(2) 8(1)
H(4) .985(2) .233(7) .643(2) 6(1)
H(5) 1.059(2) .082(7) .685(2) 6(1)
H(6) .822(2) -.401(7) .664(2) 7(1)
H(7) .710(2) -.388(6) .723(1) 5.0(8)
H(8) .818(2) .238(6) .788(1) 5.3(9)
H(9) .932(2) .220(6) .731(1) 5.4(9)
H(10) .639(2) -.190(6) .796(1) 3.9(7)
H(11) .478(2) .335(6) .813(1) 4.6(8)
H(12) .480(2) .051(6) .816(1) 5.1(9)
H(13) .588(2) .352(6) .891(1) 3.3(7)
H(14) .580(2) -.157(7) .895(2) 6(1)
H(15) .637(2) -.013(6) .947(2) 6(1)
H(16) .434(2) .093(6) .912(1) 4.2(8)
H(17) .499(2) .212(7) .965(2) 7(1)
H(18) .452(2) .594(6) .926(1) 4.6(8)
H(19) .394(2) .488(6) .877(2) 6(1)
H(20) .360(2) .413(6) .990(1) 5.3(9)
H(21) .299(2) .309(6) .942(1) 5.0(9)
H(22) .251(2) .705(6) .903(1) 5.6(9)
H(23) .316(2) .825(6) .955(1) 4.9(8)
H(24) .223(2) .646(7) 1.020(2) 6(1)
H(25) .156(3) .528(8) .965(2) 8(1)
H(26) .179(2) 1.053(7) .993(1) 6(1)
H(27) .093(3) .912(7) .997(2) 7(1)
H(28) .116(3) .971(9) .936(2) 11(2)

loop_
_geom_angle_atom_site_label_1
_geom_angle_atom_site_label_2
_geom_angle_atom_site_label_3
_geom_angle
_geom_angle_publ_flag
C(9) S(1) C(10) 101.1(2) yes
C(2) O(1) C(3) 118.6(3) yes
O(1) C(3) C(4) 115.7(3) yes
C(4) C(3) C(8) 120.0(3) yes
C(4) C(5) C(6) 121.2(4) yes
C(5) C(6) C(9) 121.3(3) yes
C(6) C(7) C(8) 121.9(4) yes
S(1) C(9) S(2) 112.5(2) yes
S(2) C(9) C(6) 110.3(2) yes
C(10) C(11) C(12) 111.5(3) yes
C(12) C(11) C(13) 109.7(3) yes
C(11) C(13) C(14) 115.9(3) yes
C(14) C(15) C(16) 114.9(3) yes
C(16) C(17) C(18) 114.1(4) yes
C(9) S(2) C(12) 100.3(2) yes
O(1) C(2) C(1) 106.4(4) yes
O(1) C(3) C(8) 124.3(3) yes
C(3) C(4) C(5) 120.3(4) yes
C(5) C(6) C(7) 117.5(3) yes
C(7) C(6) C(9) 121.2(3) yes
C(3) C(8) C(7) 119.1(4) yes
S(1) C(9) C(6) 108.8(2) yes
S(1) C(10) C(11) 115.8(2) yes
C(10) C(11) C(13) 110.3(3) yes
S(2) C(12) C(11) 115.9(3) yes
C(13) C(14) C(15) 114.0(3) yes
C(15) C(16) C(17) 114.0(3) yes

loop_
_geom_bond_atom_site_label_1
_geom_bond_atom_site_label_2
_geom_bond_distance
_geom_bond_publ_flag
S(1) S(2) 3.0060(10) yes
S(1) C(10) 1.805(4) yes
S(2) C(12) 1.811(4) yes
O(1) C(3) 1.371(4) yes
C(3) C(4) 1.379(5) yes
C(4) C(5) 1.376(5) yes
C(6) C(7) 1.384(5) yes
C(7) C(8) 1.392(5) yes
C(11) C(12) 1.515(5) yes
C(13) C(14) 1.512(5) yes
C(15) C(16) 1.502(5) yes
C(17) C(18) 1.491(6) yes
S(1) C(9) 1.809(4) yes
S(2) C(9) 1.806(4) yes
O(1) C(2) 1.433(5) yes
C(1) C(2) 1.499(6) yes
C(3) C(8) 1.365(5) yes
C(5) C(6) 1.380(4) yes
C(6) C(9) 1.505(4) yes
C(10) C(11) 1.516(5) yes
C(11) C(13) 1.534(4) yes
C(14) C(15) 1.522(5) yes
C(16) C(17) 1.523(5) yes
C(1) H(1) 0.99(5) no
C(1) H(2) 1.02(4) no
C(1) H(3) 0.86(4) no
C(2) H(4) 1.01(4) no
C(2) H(5) 0.98(3) no
C(4) H(6) 0.91(4) no
C(5) H(7) 0.94(3) no
C(7) H(8) 0.92(3) no
C(8) H(9) 0.94(3) no
C(9) H(10) 0.91(3) no
C(10) H(11) 0.96(3) no
C(10) H(12) 0.96(3) no
C(11) H(13) 0.92(3) no
C(12) H(14) 0.98(4) no
C(12) H(15) 0.98(3) no
C(13) H(16) 0.93(3) no
C(13) H(17) 1.01(4) no
C(14) H(18) 0.96(3) no
C(14) H(19) 0.93(3) no
C(15) H(20) 0.97(3) no
C(15) H(21) 0.97(3) no
C(16) H(22) 0.99(3) no
C(16) H(23) 1.01(3) no
C(17) H(24) 0.99(3) no
C(17) H(25) 1.03(4) no
C(18) H(26) 1.00(4) no
C(18) H(27) 0.90(3) no
C(18) H(28) 1.04(5) no
